data_2233843
loop_
_publ_author_name
'Xu, Jie'

_publ_section_title
;
 2,4,5-Trichloroanilinium perchlorate 18-crown-6 clathrate
;
_journal_coeditor_code HB6625
_journal_issue 3
_journal_name_full 'Acta Crystallographica Section E'
_journal_page_first o739
_journal_paper_doi 10.1107/S1600536812006162
_journal_volume 68
_journal_year 2012
_chemical_formula_iupac 'C6 H5 Cl3 N +, Cl O4 -, C12 H24 O6'
_chemical_formula_moiety 'C6 H5 Cl3 N +, Cl O4 -, C12 H24 O6'
_chemical_formula_sum 'C18 H29 Cl4 N O10'
_chemical_formula_weight 561.22
_chemical_name_systematic
;
2,4,5-Trichloroanilinium perchlorate
1,4,7,10,13,16-hexaoxacyclooctadecane
;
_space_group_IT_number 2
_symmetry_cell_setting triclinic
_symmetry_space_group_name_Hall '-P 1'
_symmetry_space_group_name_H-M 'P -1'
_atom_sites_solution_hydrogens geom
_atom_sites_solution_primary direct
_atom_sites_solution_secondary difmap
_audit_creation_method SHELXL-97
_cell_angle_alpha 97.86(3)
_cell_angle_beta 90.39(3)
_cell_angle_gamma 105.26(3)
_cell_formula_units_Z 2
_cell_length_a 9.4961(19)
_cell_length_b 11.783(2)
_cell_length_c 11.852(2)
_cell_measurement_reflns_used 4713
_cell_measurement_temperature 298(2)
_cell_measurement_theta_max 26.50
_cell_measurement_theta_min 3.11
_cell_volume 1266.1(4)
_computing_cell_refinement '<i>CrystalClear</i> (Rigaku, 2005)'
_computing_data_collection '<i>CrystalClear</i> (Rigaku, 2005)'
_computing_data_reduction '<i>CrystalClear</i> (Rigaku, 2005)'
_computing_molecular_graphics '<i>SHELXTL</i> (Sheldrick, 2008)'
_computing_publication_material '<i>SHELXTL</i> (Sheldrick, 2008)'
_computing_structure_refinement '<i>SHELXL97</i> (Sheldrick, 2008)'
_computing_structure_solution '<i>SHELXS97</i> (Sheldrick, 2008)'
_diffrn_ambient_temperature 298(2)
_diffrn_detector_area_resol_mean 13.6612
_diffrn_measured_fraction_theta_full 0.998
_diffrn_measured_fraction_theta_max 0.998
_diffrn_measurement_device_type 'Rigaku Mercury2 (2x2 bin mode)'
_diffrn_measurement_method 'CCD profile fitting'
_diffrn_radiation_monochromator graphite
_diffrn_radiation_source 'fine-focus sealed tube'
_diffrn_radiation_type MoK\a
_diffrn_radiation_wavelength 0.71073
_diffrn_reflns_av_R_equivalents 0.0416
_diffrn_reflns_av_sigmaI/netI 0.0483
_diffrn_reflns_limit_h_max 11
_diffrn_reflns_limit_h_min -11
_diffrn_reflns_limit_k_max 14
_diffrn_reflns_limit_k_min -14
_diffrn_reflns_limit_l_max 14
_diffrn_reflns_limit_l_min -14
_diffrn_reflns_number 11310
_diffrn_reflns_theta_full 25.50
_diffrn_reflns_theta_max 25.50
_diffrn_reflns_theta_min 3.11
_exptl_absorpt_coefficient_mu 0.518
_exptl_absorpt_correction_T_max 1.000
_exptl_absorpt_correction_T_min 0.910
_exptl_absorpt_correction_type multi-scan
_exptl_absorpt_process_details '(CrystalClear; Rigaku, 2005)'
_exptl_crystal_colour ColourLess
_exptl_crystal_density_diffrn 1.472
_exptl_crystal_density_method 'not measured'
_exptl_crystal_description block
_exptl_crystal_F_000 584
_exptl_crystal_size_max 0.10
_exptl_crystal_size_mid 0.05
_exptl_crystal_size_min 0.05
_refine_diff_density_max 0.574
_refine_diff_density_min -0.276
_refine_ls_extinction_coef 0.019(2)
_refine_ls_extinction_expression Fc^*^=kFc[1+0.001xFc^2^\l^3^/sin(2\q)]^-1/4^
_refine_ls_extinction_method '<i>SHELXL97</i> (Sheldrick, 2008)'
_refine_ls_goodness_of_fit_ref 1.027
_refine_ls_hydrogen_treatment constr
_refine_ls_matrix_type full
_refine_ls_number_parameters 346
_refine_ls_number_reflns 4713
_refine_ls_number_restraints 18
_refine_ls_restrained_S_all 1.032
_refine_ls_R_factor_all 0.0737
_refine_ls_R_factor_gt 0.0540
_refine_ls_shift/su_max 0.000
_refine_ls_shift/su_mean 0.000
_refine_ls_structure_factor_coef Fsqd
_refine_ls_weighting_details 'calc w=1/[\s^2^(Fo^2^)+(0.0700P)^2^+0.5750P] where P=(Fo^2^+2Fc^2^)/3'
_refine_ls_weighting_scheme calc
_refine_ls_wR_factor_gt 0.1411
_refine_ls_wR_factor_ref 0.1518
_reflns_number_gt 3562
_reflns_number_total 4713
_reflns_threshold_expression I>2\s(I)
_cod_data_source_file hb6625.cif
_cod_data_source_block I
_cod_database_code 2233843

loop_
_symmetry_equiv_pos_as_xyz
'x, y, z'
'-x, -y, -z'

loop_
_atom_site_type_symbol
_atom_site_label
_atom_site_fract_x
_atom_site_fract_y
_atom_site_fract_z
_atom_site_U_iso_or_equiv
_atom_site_adp_type
_atom_site_calc_flag
_atom_site_refinement_flags
_atom_site_occupancy
_atom_site_symmetry_multiplicity
_atom_site_disorder_assembly
_atom_site_disorder_group
Cl Cl1 0.30933(8) 0.67394(7) 0.38541(7) 0.0584(3) Uani d . 1 1 . .
N N1 0.5852(2) 0.7317(2) 0.25875(17) 0.0421(5) Uani d . 1 1 . .
H H1C 0.6761 0.7384 0.2370 0.063 Uiso calc R 1 1 . .
H H1D 0.5358 0.7570 0.2078 0.063 Uiso calc R 1 1 . .
H H1E 0.5417 0.6559 0.2637 0.063 Uiso calc R 1 1 . .
Cl Cl2 0.60060(12) 1.00366(8) 0.72283(6) 0.0763(3) Uani d . 1 1 . .
C C18 0.5882(3) 0.8037(2) 0.3703(2) 0.0366(6) Uani d . 1 1 . .
Cl Cl3 0.86985(10) 1.06897(8) 0.56512(8) 0.0800(3) Uani d . 1 1 . .
C C13 0.4666(3) 0.7804(2) 0.4375(2) 0.0408(6) Uani d . 1 1 . .
C C15 0.5973(4) 0.9285(3) 0.5859(2) 0.0492(7) Uani d . 1 1 . .
C C16 0.7156(3) 0.9555(3) 0.5175(2) 0.0489(7) Uani d . 1 1 . .
O O3 0.5578(2) 0.53489(19) 0.78658(19) 0.0616(6) Uani d . 1 1 . .
O O1 0.1138(2) 0.2827(2) 0.7236(2) 0.0636(6) Uani d . 1 1 . .
C C17 0.7111(3) 0.8924(2) 0.4094(2) 0.0458(6) Uani d . 1 1 . .
H H17A 0.7908 0.9100 0.3635 0.055 Uiso calc R 1 1 . .
C C14 0.4716(3) 0.8432(2) 0.5456(2) 0.0467(7) Uani d . 1 1 . .
H H14A 0.3908 0.8279 0.5906 0.056 Uiso calc R 1 1 . .
O O2 0.3401(3) 0.43429(19) 0.61331(18) 0.0643(6) Uani d . 1 1 . .
O O4 0.6757(3) 0.3898(2) 0.90636(19) 0.0747(7) Uani d . 1 1 . .
O O6 0.2005(3) 0.1902(2) 0.9069(2) 0.0697(6) Uani d . 1 1 . .
O O5 0.4919(3) 0.1617(2) 0.93064(19) 0.0773(7) Uani d . 1 1 . .
C C1 0.0241(4) 0.2633(4) 0.8172(3) 0.0762(11) Uani d . 1 1 . .
H H1A -0.0777 0.2451 0.7919 0.091 Uiso calc R 1 1 . .
H H1B 0.0459 0.3346 0.8730 0.091 Uiso calc R 1 1 . .
C C9 0.5364(5) 0.5924(3) 0.6920(3) 0.0813(12) Uani d . 1 1 . .
H H9A 0.5927 0.5699 0.6289 0.098 Uiso calc R 1 1 . .
H H9B 0.5691 0.6780 0.7131 0.098 Uiso calc R 1 1 . .
C C10 0.3801(5) 0.5564(3) 0.6579(3) 0.0776(11) Uani d . 1 1 . .
H H10A 0.3230 0.5705 0.7234 0.093 Uiso calc R 1 1 . .
H H10B 0.3611 0.6027 0.6007 0.093 Uiso calc R 1 1 . .
C C6 0.6873(5) 0.3373(4) 1.0053(3) 0.0837(12) Uani d . 1 1 . .
H H6A 0.6265 0.3631 1.0634 0.100 Uiso calc R 1 1 . .
H H6B 0.7877 0.3616 1.0352 0.100 Uiso calc R 1 1 . .
C C8 0.7075(4) 0.5679(3) 0.8253(4) 0.0799(11) Uani d . 1 1 . .
H H8A 0.7437 0.6538 0.8398 0.096 Uiso calc R 1 1 . .
H H8B 0.7656 0.5379 0.7674 0.096 Uiso calc R 1 1 . .
C C7 0.7188(4) 0.5178(4) 0.9294(4) 0.0877(13) Uani d . 1 1 . .
H H7A 0.8187 0.5450 0.9605 0.105 Uiso calc R 1 1 . .
H H7B 0.6565 0.5448 0.9856 0.105 Uiso calc R 1 1 . .
C C2 0.0499(4) 0.1641(4) 0.8693(3) 0.0841(13) Uani d . 1 1 . .
H H2A -0.0118 0.1507 0.9337 0.101 Uiso calc R 1 1 . .
H H2B 0.0249 0.0922 0.8142 0.101 Uiso calc R 1 1 . .
C C3 0.2348(6) 0.1026(4) 0.9654(4) 0.0952(14) Uani d . 1 1 . .
H H3A 0.2244 0.0297 0.9131 0.114 Uiso calc R 1 1 . .
H H3B 0.1678 0.0855 1.0261 0.114 Uiso calc R 1 1 . .
C C11 0.1938(5) 0.3922(4) 0.5702(4) 0.0843(12) Uani d . 1 1 . .
H H11A 0.1828 0.3183 0.5193 0.101 Uiso calc R 1 1 . .
H H11B 0.1721 0.4495 0.5261 0.101 Uiso calc R 1 1 . .
C C12 0.0878(4) 0.3719(4) 0.6604(4) 0.0899(13) Uani d . 1 1 . .
H H12A 0.0972 0.4455 0.7115 0.108 Uiso calc R 1 1 . .
H H12B -0.0107 0.3460 0.6265 0.108 Uiso calc R 1 1 . .
C C5 0.6391(5) 0.2059(4) 0.9751(3) 0.0909(13) Uani d . 1 1 . .
H H5A 0.7031 0.1814 0.9190 0.109 Uiso calc R 1 1 . .
H H5B 0.6493 0.1700 1.0426 0.109 Uiso calc R 1 1 . .
C C4 0.3898(7) 0.1477(5) 1.0147(4) 0.1070(17) Uani d . 1 1 . .
H H4A 0.4008 0.2236 1.0625 0.128 Uiso calc R 1 1 . .
H H4B 0.4087 0.0923 1.0625 0.128 Uiso calc R 1 1 . .
Cl Cl4 0.0719(14) 0.7626(15) 0.7497(13) 0.128(4) Uani d PU 0.334(17) 1 A 1
O O10 0.040(2) 0.7880(19) 0.8570(11) 0.121(7) Uani d P 0.334(17) 1 A 1
O O9 0.053(3) 0.653(2) 0.703(3) 0.152(7) Uani d PU 0.334(17) 1 A 1
O O8 0.2286(19) 0.797(2) 0.7517(18) 0.116(6) Uani d PU 0.334(17) 1 A 1
O O7 -0.056(2) 0.790(2) 0.6899(19) 0.143(7) Uani d PU 0.334(17) 1 A 1
Cl Cl4' 0.0736(4) 0.7704(3) 0.7438(2) 0.0580(11) Uani d P 0.666(17) 1 A 2
O O10' 0.0532(11) 0.7151(19) 0.8447(12) 0.190(7) Uani d P 0.666(17) 1 A 2
O O8' -0.0154(17) 0.8368(11) 0.7385(16) 0.194(6) Uani d P 0.666(17) 1 A 2
O O7' 0.0428(16) 0.6824(13) 0.6488(9) 0.170(5) Uani d P 0.666(17) 1 A 2
O O9' 0.2038(16) 0.8551(14) 0.7353(12) 0.192(7) Uani d P 0.666(17) 1 A 2

loop_
_atom_site_aniso_label
_atom_site_aniso_U_11
_atom_site_aniso_U_22
_atom_site_aniso_U_33
_atom_site_aniso_U_12
_atom_site_aniso_U_13
_atom_site_aniso_U_23
Cl1 0.0438(4) 0.0646(5) 0.0609(5) 0.0076(3) 0.0091(3) 0.0018(4)
N1 0.0388(11) 0.0521(13) 0.0324(11) 0.0092(10) 0.0006(9) 0.0014(9)
Cl2 0.1349(9) 0.0625(5) 0.0344(4) 0.0375(5) 0.0029(4) -0.0051(3)
C18 0.0411(14) 0.0425(14) 0.0288(12) 0.0160(11) 0.0007(10) 0.0040(10)
Cl3 0.0662(6) 0.0702(6) 0.0860(7) 0.0096(4) -0.0143(5) -0.0312(5)
C13 0.0474(15) 0.0392(14) 0.0388(14) 0.0152(12) 0.0034(11) 0.0084(11)
C15 0.080(2) 0.0444(16) 0.0293(13) 0.0286(15) -0.0014(13) 0.0032(11)
C16 0.0540(17) 0.0456(16) 0.0457(16) 0.0170(13) -0.0099(13) -0.0055(12)
O3 0.0480(12) 0.0607(13) 0.0674(14) 0.0004(10) 0.0010(10) 0.0068(11)
O1 0.0443(12) 0.0651(14) 0.0767(15) 0.0104(10) 0.0073(11) 0.0020(11)
C17 0.0441(15) 0.0490(16) 0.0422(15) 0.0127(12) 0.0014(12) -0.0010(12)
C14 0.0670(18) 0.0451(16) 0.0352(14) 0.0247(14) 0.0150(13) 0.0108(12)
O2 0.0764(15) 0.0543(13) 0.0599(13) 0.0113(11) -0.0039(11) 0.0126(10)
O4 0.0741(16) 0.0865(18) 0.0550(14) 0.0184(13) -0.0222(12) -0.0125(12)
O6 0.0624(14) 0.0651(15) 0.0746(15) 0.0004(11) 0.0200(12) 0.0182(12)
O5 0.103(2) 0.0890(18) 0.0466(13) 0.0389(15) -0.0023(13) 0.0064(12)
C1 0.0423(18) 0.092(3) 0.079(2) 0.0084(18) 0.0038(17) -0.022(2)
C9 0.113(3) 0.052(2) 0.065(2) -0.005(2) 0.015(2) 0.0152(17)
C10 0.121(3) 0.051(2) 0.060(2) 0.021(2) -0.015(2) 0.0118(16)
C6 0.088(3) 0.106(3) 0.056(2) 0.042(2) -0.0287(19) -0.019(2)
C8 0.056(2) 0.065(2) 0.097(3) -0.0067(17) -0.0035(19) -0.020(2)
C7 0.071(2) 0.089(3) 0.081(3) 0.006(2) -0.030(2) -0.033(2)
C2 0.064(2) 0.094(3) 0.065(2) -0.024(2) 0.0227(18) -0.004(2)
C3 0.130(4) 0.076(3) 0.076(3) 0.011(3) 0.031(3) 0.031(2)
C11 0.088(3) 0.081(3) 0.086(3) 0.018(2) -0.025(2) 0.027(2)
C12 0.058(2) 0.076(3) 0.139(4) 0.023(2) -0.024(2) 0.020(3)
C5 0.111(3) 0.103(3) 0.067(2) 0.054(3) -0.031(2) -0.008(2)
C4 0.151(5) 0.135(4) 0.061(3) 0.072(4) 0.016(3) 0.035(3)
Cl4 0.090(6) 0.144(8) 0.143(8) 0.028(6) -0.025(6) 0.004(7)
O10 0.135(11) 0.177(15) 0.031(6) 0.018(10) 0.037(6) -0.010(8)
O9 0.148(11) 0.102(10) 0.203(17) 0.057(9) -0.002(13) -0.030(12)
O8 0.058(6) 0.188(15) 0.089(7) 0.017(9) 0.016(5) 0.010(10)
O7 0.117(9) 0.173(15) 0.138(11) 0.020(10) -0.047(9) 0.060(10)
Cl4' 0.0618(17) 0.0635(16) 0.0419(15) 0.0072(12) 0.0088(11) 0.0024(10)
O10' 0.089(5) 0.337(18) 0.144(9) -0.002(8) -0.019(5) 0.153(11)
O8' 0.194(12) 0.141(8) 0.264(15) 0.093(8) -0.029(10) -0.008(8)
O7' 0.235(10) 0.144(9) 0.114(6) 0.056(7) -0.074(6) -0.049(6)
O9' 0.149(10) 0.187(11) 0.152(9) -0.087(8) 0.067(8) -0.022(8)

loop_
_atom_type_symbol
_atom_type_description
_atom_type_scat_dispersion_real
_atom_type_scat_dispersion_imag
_atom_type_scat_source
C C 0.0033 0.0016 'International Tables Vol C Tables 4.2.6.8 and 6.1.1.4'
H H 0.0000 0.0000 'International Tables Vol C Tables 4.2.6.8 and 6.1.1.4'
N N 0.0061 0.0033 'International Tables Vol C Tables 4.2.6.8 and 6.1.1.4'
O O 0.0106 0.0060 'International Tables Vol C Tables 4.2.6.8 and 6.1.1.4'
Cl Cl 0.1484 0.1585 'International Tables Vol C Tables 4.2.6.8 and 6.1.1.4'

loop_
_geom_angle_atom_site_label_1
_geom_angle_atom_site_label_2
_geom_angle_atom_site_label_3
_geom_angle
C18 N1 H1C 109.5
C18 N1 H1D 109.5
H1C N1 H1D 109.5
C18 N1 H1E 109.5
H1C N1 H1E 109.5
H1D N1 H1E 109.5
C17 C18 C13 120.2(2)
C17 C18 N1 120.1(2)
C13 C18 N1 119.7(2)
C14 C13 C18 120.1(3)
C14 C13 Cl1 119.9(2)
C18 C13 Cl1 120.1(2)
C14 C15 C16 120.6(2)
C14 C15 Cl2 118.0(2)
C16 C15 Cl2 121.3(2)
C15 C16 C17 120.1(3)
C15 C16 Cl3 120.7(2)
C17 C16 Cl3 119.2(2)
C8 O3 C9 111.4(3)
C1 O1 C12 114.0(3)
C18 C17 C16 119.5(3)
C18 C17 H17A 120.2
C16 C17 H17A 120.2
C15 C14 C13 119.3(3)
C15 C14 H14A 120.3
C13 C14 H14A 120.3
C11 O2 C10 113.4(3)
C6 O4 C7 112.1(3)
C3 O6 C2 114.4(3)
C4 O5 C5 113.4(3)
O1 C1 C2 109.6(3)
O1 C1 H1A 109.7
C2 C1 H1A 109.7
O1 C1 H1B 109.7
C2 C1 H1B 109.7
H1A C1 H1B 108.2
O3 C9 C10 108.6(3)
O3 C9 H9A 110.0
C10 C9 H9A 110.0
O3 C9 H9B 110.0
C10 C9 H9B 110.0
H9A C9 H9B 108.3
O2 C10 C9 108.7(3)
O2 C10 H10A 109.9
C9 C10 H10A 109.9
O2 C10 H10B 109.9
C9 C10 H10B 109.9
H10A C10 H10B 108.3
O4 C6 C5 108.9(3)
O4 C6 H6A 109.9
C5 C6 H6A 109.9
O4 C6 H6B 109.9
C5 C6 H6B 109.9
H6A C6 H6B 108.3
O3 C8 C7 108.5(3)
O3 C8 H8A 110.0
C7 C8 H8A 110.0
O3 C8 H8B 110.0
C7 C8 H8B 110.0
H8A C8 H8B 108.4
O4 C7 C8 110.2(3)
O4 C7 H7A 109.6
C8 C7 H7A 109.6
O4 C7 H7B 109.6
C8 C7 H7B 109.6
H7A C7 H7B 108.1
O6 C2 C1 110.1(3)
O6 C2 H2A 109.6
C1 C2 H2A 109.6
O6 C2 H2B 109.6
C1 C2 H2B 109.6
H2A C2 H2B 108.2
O6 C3 C4 109.4(3)
O6 C3 H3A 109.8
C4 C3 H3A 109.8
O6 C3 H3B 109.8
C4 C3 H3B 109.8
H3A C3 H3B 108.2
O2 C11 C12 113.0(3)
O2 C11 H11A 109.0
C12 C11 H11A 109.0
O2 C11 H11B 109.0
C12 C11 H11B 109.0
H11A C11 H11B 107.8
O1 C12 C11 109.9(3)
O1 C12 H12A 109.7
C11 C12 H12A 109.7
O1 C12 H12B 109.7
C11 C12 H12B 109.7
H12A C12 H12B 108.2
O5 C5 C6 113.9(3)
O5 C5 H5A 108.8
C6 C5 H5A 108.8
O5 C5 H5B 108.8
C6 C5 H5B 108.8
H5A C5 H5B 107.7
O5 C4 C3 112.3(4)
O5 C4 H4A 109.1
C3 C4 H4A 109.1
O5 C4 H4B 109.1
C3 C4 H4B 109.1
H4A C4 H4B 107.9
O9 Cl4 O10 121.0(19)
O9 Cl4 O8 97.3(18)
O10 Cl4 O8 104.3(15)
O9 Cl4 O7 98.8(15)
O10 Cl4 O7 99.6(15)
O8 Cl4 O7 138.5(15)
O8' Cl4' O9' 98.7(13)
O8' Cl4' O7' 108.0(8)
O9' Cl4' O7' 111.9(9)
O8' Cl4' O10' 110.5(9)
O9' Cl4' O10' 118.0(10)
O7' Cl4' O10' 109.0(8)

loop_
_geom_bond_atom_site_label_1
_geom_bond_atom_site_label_2
_geom_bond_distance
Cl1 C13 1.724(3)
N1 C18 1.466(3)
N1 H1C 0.8900
N1 H1D 0.8900
N1 H1E 0.8900
Cl2 C15 1.735(3)
C18 C17 1.374(4)
C18 C13 1.395(4)
Cl3 C16 1.733(3)
C13 C14 1.383(4)
C15 C14 1.376(4)
C15 C16 1.383(4)
C16 C17 1.385(4)
O3 C8 1.425(4)
O3 C9 1.427(4)
O1 C1 1.409(4)
O1 C12 1.441(4)
C17 H17A 0.9300
C14 H14A 0.9300
O2 C11 1.412(4)
O2 C10 1.413(4)
O4 C6 1.415(5)
O4 C7 1.442(5)
O6 C3 1.422(5)
O6 C2 1.436(4)
O5 C4 1.391(5)
O5 C5 1.426(5)
C1 C2 1.468(6)
C1 H1A 0.9700
C1 H1B 0.9700
C9 C10 1.470(6)
C9 H9A 0.9700
C9 H9B 0.9700
C10 H10A 0.9700
C10 H10B 0.9700
C6 C5 1.486(6)
C6 H6A 0.9700
C6 H6B 0.9700
C8 C7 1.454(6)
C8 H8A 0.9700
C8 H8B 0.9700
C7 H7A 0.9700
C7 H7B 0.9700
C2 H2A 0.9700
C2 H2B 0.9700
C3 C4 1.511(7)
C3 H3A 0.9700
C3 H3B 0.9700
C11 C12 1.473(6)
C11 H11A 0.9700
C11 H11B 0.9700
C12 H12A 0.9700
C12 H12B 0.9700
C5 H5A 0.9700
C5 H5B 0.9700
C4 H4A 0.9700
C4 H4B 0.9700
Cl4 O9 1.30(2)
Cl4 O10 1.322(19)
Cl4 O8 1.43(2)
Cl4 O7 1.53(2)
Cl4' O8' 1.300(13)
Cl4' O9' 1.384(11)
Cl4' O7' 1.395(10)
Cl4' O10' 1.428(12)

loop_
_geom_hbond_atom_site_label_D
_geom_hbond_atom_site_label_H
_geom_hbond_atom_site_label_A
_geom_hbond_site_symmetry_A
_geom_hbond_distance_DH
_geom_hbond_distance_HA
_geom_hbond_distance_DA
_geom_hbond_angle_DHA
N1 H1C O1 2_666 0.89 2.13 2.916(3) 147
N1 H1C O6 2_666 0.89 2.21 2.899(3) 134
N1 H1D O5 2_666 0.89 2.06 2.896(3) 156
N1 H1D O4 2_666 0.89 2.52 3.052(3) 119
N1 H1E O3 2_666 0.89 2.19 3.046(3) 161
N1 H1E O2 2_666 0.89 2.35 2.856(3) 116

loop_
_geom_torsion_atom_site_label_1
_geom_torsion_atom_site_label_2
_geom_torsion_atom_site_label_3
_geom_torsion_atom_site_label_4
_geom_torsion
C17 C18 C13 C14 -2.6(4)
N1 C18 C13 C14 176.2(2)
C17 C18 C13 Cl1 176.8(2)
N1 C18 C13 Cl1 -4.4(3)
C14 C15 C16 C17 -3.1(4)
Cl2 C15 C16 C17 178.7(2)
C14 C15 C16 Cl3 176.1(2)
Cl2 C15 C16 Cl3 -2.1(3)
C13 C18 C17 C16 2.4(4)
N1 C18 C17 C16 -176.4(2)
C15 C16 C17 C18 0.4(4)
Cl3 C16 C17 C18 -178.8(2)
C16 C15 C14 C13 2.9(4)
Cl2 C15 C14 C13 -178.8(2)
C18 C13 C14 C15 -0.1(4)
Cl1 C13 C14 C15 -179.5(2)
C12 O1 C1 C2 175.0(3)
C8 O3 C9 C10 -178.9(3)
C11 O2 C10 C9 -175.8(3)
O3 C9 C10 O2 -67.2(4)
C7 O4 C6 C5 179.2(3)
C9 O3 C8 C7 173.2(3)
C6 O4 C7 C8 179.2(3)
O3 C8 C7 O4 64.0(4)
C3 O6 C2 C1 176.1(3)
O1 C1 C2 O6 59.2(4)
C2 O6 C3 C4 -172.0(3)
C10 O2 C11 C12 -77.7(4)
C1 O1 C12 C11 175.7(3)
O2 C11 C12 O1 -61.4(4)
C4 O5 C5 C6 -83.1(4)
O4 C6 C5 O5 -59.9(5)
C5 O5 C4 C3 179.2(3)
O6 C3 C4 O5 -65.9(5)
